data_7108496
loop_
_publ_author_name
'Yumi Yakiyama'
'Akira Ueda'
'Yasushi Morita'
'Masaki Kawano'

_publ_section_title
;
 Crystal surface mediated structure transformation of a kinetic framework
 composed of multi-interactive ligand TPHAP and Co(II)
;
_journal_name_full Chem.Commun.
_journal_page_first 10651
_journal_paper_doi 10.1039/c2cc35078e
_journal_volume 48
_journal_year 2012
_chemical_formula_sum 'C54 H41 Co2 N21 O13'
_chemical_formula_weight 1309.94
_chemical_name_systematic
;
?
;
_space_group_IT_number 30
_symmetry_cell_setting orthorhombic
_symmetry_space_group_name_Hall 'P 2 -2bc'
_symmetry_space_group_name_H-M 'P n c 2'
_atom_sites_solution_hydrogens geom
_atom_sites_solution_primary direct
_atom_sites_solution_secondary difmap
_audit_creation_method SHELXL-97
_cell_angle_alpha 90.00
_cell_angle_beta 90.00
_cell_angle_gamma 90.00
_cell_formula_units_Z 2
_cell_length_a 14.6913(3)
_cell_length_b 27.1030(5)
_cell_length_c 8.2799(1)
_cell_measurement_reflns_used 40031
_cell_measurement_temperature 90(2)
_cell_measurement_theta_max 50.00
_cell_measurement_theta_min 0.64
_cell_volume 3296.88(10)
_computing_cell_refinement HKL2000
_computing_data_collection 'Rigaku CrystalClear'
_computing_data_reduction HKL2000
_computing_molecular_graphics 'Bruker XP'
_computing_publication_material 'Bruker SHELXTL'
_computing_structure_refinement 'SHELXL-97 (Sheldrick, 2008)'
_computing_structure_solution 'SHELXS-97 (Sheldrick, 2008)'
_diffrn_ambient_temperature 90(2)
_diffrn_measured_fraction_theta_full 0.970
_diffrn_measured_fraction_theta_max 0.970
_diffrn_measurement_device_type CCD
_diffrn_measurement_method omega_scan
_diffrn_radiation_monochromator graphite
_diffrn_radiation_source 'undulator KEK PF-NW2A'
_diffrn_radiation_type synchrotron
_diffrn_radiation_wavelength 0.68890
_diffrn_reflns_av_R_equivalents 0.0887
_diffrn_reflns_av_sigmaI/netI 0.0878
_diffrn_reflns_limit_h_max 22
_diffrn_reflns_limit_h_min -21
_diffrn_reflns_limit_k_max 41
_diffrn_reflns_limit_k_min -41
_diffrn_reflns_limit_l_max 11
_diffrn_reflns_limit_l_min -11
_diffrn_reflns_number 38936
_diffrn_reflns_theta_full 32.37
_diffrn_reflns_theta_max 32.37
_diffrn_reflns_theta_min 1.98
_exptl_absorpt_coefficient_mu 0.576
_exptl_absorpt_correction_T_max 0.9773
_exptl_absorpt_correction_T_min 0.9074
_exptl_absorpt_correction_type empirical
_exptl_absorpt_process_details HKL2000
_exptl_crystal_colour red
_exptl_crystal_density_diffrn 1.320
_exptl_crystal_density_method 'not measured'
_exptl_crystal_description platelet
_exptl_crystal_F_000 1340
_exptl_crystal_size_max 0.17
_exptl_crystal_size_mid 0.08
_exptl_crystal_size_min 0.04
_refine_diff_density_max 1.255
_refine_diff_density_min -1.075
_refine_diff_density_rms 0.167
_refine_ls_abs_structure_details 'Flack H D (1983), Acta Cryst. A39, 876-881'
_refine_ls_abs_structure_Flack 0.040(19)
_refine_ls_extinction_method none
_refine_ls_goodness_of_fit_ref 1.102
_refine_ls_hydrogen_treatment constr
_refine_ls_matrix_type full
_refine_ls_number_parameters 481
_refine_ls_number_reflns 12312
_refine_ls_number_restraints 7
_refine_ls_restrained_S_all 1.102
_refine_ls_R_factor_all 0.0902
_refine_ls_R_factor_gt 0.0722
_refine_ls_shift/su_max 0.002
_refine_ls_shift/su_mean 0.000
_refine_ls_structure_factor_coef Fsqd
_refine_ls_weighting_details 'calc w=1/[\s^2^(Fo^2^)+(0.1038P)^2^+0.0000P] where P=(Fo^2^+2Fc^2^)/3'
_refine_ls_weighting_scheme calc
_refine_ls_wR_factor_gt 0.1940
_refine_ls_wR_factor_ref 0.2066
_reflns_number_gt 9066
_reflns_number_total 12312
_reflns_threshold_expression >2sigma(I)
_cod_data_source_file c2cc35078e.txt
_cod_data_source_block TPHAP-Co-Therm-1
_cod_original_cell_volume 3296.9(1)
_cod_original_sg_symbol_H-M Pnc2
_cod_database_code 7108496

loop_
_symmetry_equiv_pos_as_xyz
'x, y, z'
'-x, -y, z'
'x, -y+1/2, z+1/2'
'-x, y+1/2, z+1/2'

loop_
_atom_site_label
_atom_site_type_symbol
_atom_site_fract_x
_atom_site_fract_y
_atom_site_fract_z
_atom_site_U_iso_or_equiv
_atom_site_adp_type
_atom_site_occupancy
_atom_site_symmetry_multiplicity
_atom_site_calc_flag
_atom_site_refinement_flags
_atom_site_disorder_assembly
_atom_site_disorder_group
Co1 Co 1.20841(3) 0.631493(12) 0.03671(8) 0.01764(10) Uani 1 1 d . . .
C1 C 0.6018(2) 0.72939(11) 0.8726(5) 0.0212(6) Uani 1 1 d . . .
C1A C 0.8355(8) 0.9748(4) 0.0720(13) 0.052(3) Uani 0.50 1 d P A 1
C2A C 0.8229(10) 0.9255(6) 0.1122(19) 0.075(4) Uani 0.50 1 d P A 1
H2AA H 0.8680 0.9017 0.0861 0.089 Uiso 0.50 1 calc PR A 1
C3A C 0.7593(13) 0.9141(6) 0.175(3) 0.096(6) Uani 0.50 1 d P A 1
H3AA H 0.7472 0.8797 0.1810 0.115 Uiso 0.50 1 calc PR A 1
C4A C 0.6931(12) 0.9468(7) 0.250(2) 0.090(5) Uani 0.50 1 d P A 1
H4AA H 0.6481 0.9338 0.3208 0.108 Uiso 0.50 1 calc PR A 1
C5A C 0.6959(10) 0.9940(4) 0.2199(18) 0.062(3) Uani 0.50 1 d P A 1
H5AA H 0.6512 1.0158 0.2619 0.074 Uiso 0.50 1 calc PR A 1
C6A C 0.7638(12) 1.0103(4) 0.1277(19) 0.073(4) Uani 0.50 1 d P A 1
H6AA H 0.7668 1.0441 0.0976 0.088 Uiso 0.50 1 calc PR A 1
O1A O 0.9624(8) 0.9582(3) -0.0809(14) 0.085(3) Uani 0.50 1 d P . 1
O2A O 0.9171(9) 1.0354(3) -0.0628(13) 0.085(3) Uani 0.50 1 d P . 1
N1A N 0.9148(12) 0.9913(4) -0.0321(14) 0.084(4) Uani 0.50 1 d P A 1
O1W O 0.5471(9) 0.8984(8) 0.906(5) 0.28(2) Uani 0.50 1 d P B 1
C2 C 0.5973(4) 0.67838(15) 0.8726(8) 0.0523(15) Uani 1 1 d . . .
H2A H 0.6423 0.6595 0.8180 0.063 Uiso 1 1 calc R . .
C3 C 0.5271(4) 0.65513(15) 0.9523(8) 0.0585(17) Uani 1 1 d . . .
H3 H 0.5248 0.6201 0.9509 0.070 Uiso 1 1 calc R . .
C4 C 0.5363(2) 0.75476(12) 0.9605(5) 0.0252(7) Uani 1 1 d . . .
H4A H 0.5389 0.7897 0.9688 0.030 Uiso 1 1 calc R . .
C5 C 0.4676(2) 0.72883(11) 1.0358(6) 0.0261(6) Uani 1 1 d . . .
H5A H 0.4222 0.7467 1.0930 0.031 Uiso 1 1 calc R . .
C6 C 0.6770(2) 0.75568(12) 0.7857(5) 0.0196(6) Uani 1 1 d . . .
C7 C 1.0040(2) 0.72098(11) 0.3936(4) 0.0185(6) Uani 1 1 d . . .
C8 C 1.0803(3) 0.74243(12) 0.3235(5) 0.0284(8) Uani 1 1 d . . .
H8 H 1.0913 0.7768 0.3361 0.034 Uiso 1 1 calc R . .
C9 C 1.1400(2) 0.71391(11) 0.2358(5) 0.0252(7) Uani 1 1 d . . .
H9 H 1.1921 0.7293 0.1901 0.030 Uiso 1 1 calc R . .
C10 C 0.9930(2) 0.67000(11) 0.3714(4) 0.0214(6) Uani 1 1 d . . .
H10A H 0.9425 0.6536 0.4186 0.026 Uiso 1 1 calc R . .
C11 C 1.0544(2) 0.64405(11) 0.2825(5) 0.0226(7) Uani 1 1 d . . .
H11A H 1.0456 0.6096 0.2692 0.027 Uiso 1 1 calc R . .
C12 C 0.9348(2) 0.75050(11) 0.4824(4) 0.0166(5) Uani 1 1 d . . .
N3 N 0.8079(2) 1.05627(10) 0.5869(4) 0.0225(6) Uani 1 1 d . . .
C13 C 0.8109(2) 0.95343(11) 0.6105(5) 0.0231(7) Uani 1 1 d . . .
C15A C 0.7333(14) 1.0304(7) 0.619(2) 0.052(5) Uani 0.50 1 d P C 1
H15A H 0.6780 1.0482 0.6313 0.063 Uiso 0.50 1 calc PR C 1
C14A C 0.7293(8) 0.9786(4) 0.636(2) 0.047(4) Uani 0.50 1 d P C 1
H14A H 0.6745 0.9620 0.6638 0.056 Uiso 0.50 1 calc PR C 1
C16A C 0.8848(7) 0.9781(4) 0.5745(16) 0.028(2) Uani 0.50 1 d P C 1
H16A H 0.9398 0.9608 0.5540 0.033 Uiso 0.50 1 calc PR C 1
C17A C 0.8834(6) 1.0292(3) 0.5661(12) 0.0272(16) Uani 0.50 1 d PU C 1
H17A H 0.9389 1.0460 0.5444 0.033 Uiso 0.50 1 calc PR C 1
C15B C 0.7514(15) 1.0317(6) 0.6849(18) 0.049(6) Uani 0.50 1 d P C 2
H15B H 0.7072 1.0498 0.7440 0.059 Uiso 0.50 1 calc PR C 2
C14B C 0.7542(8) 0.9827(4) 0.7032(16) 0.034(3) Uani 0.50 1 d P C 2
H14B H 0.7163 0.9676 0.7820 0.041 Uiso 0.50 1 calc PR C 2
C16B C 0.8709(9) 0.9789(5) 0.5053(12) 0.028(3) Uani 0.50 1 d P C 2
H16B H 0.9137 0.9609 0.4425 0.034 Uiso 0.50 1 calc PR C 2
C17B C 0.8676(7) 1.0292(4) 0.4939(13) 0.0272(16) Uani 0.50 1 d PU C 2
H17B H 0.9070 1.0457 0.4208 0.033 Uiso 0.50 1 calc PR C 2
C18 C 0.8101(2) 0.89855(10) 0.6202(5) 0.0199(6) Uani 1 1 d . C .
C19 C 0.7385(2) 0.82871(11) 0.7074(4) 0.0187(6) Uani 1 1 d . C .
C20 C 0.8052(2) 0.75000(10) 0.6352(4) 0.0156(5) Uani 1 1 d . . .
C21 C 0.8066(2) 0.80147(10) 0.6289(4) 0.0159(5) Uani 1 1 d . . .
C22 C 0.87697(19) 0.82614(9) 0.5469(5) 0.0178(5) Uani 1 1 d . C .
C23 C 1.0771(5) 0.6281(3) -0.2775(7) 0.066(2) Uani 1 1 d . . .
H23A H 1.0126 0.6310 -0.3067 0.099 Uiso 1 1 calc R . .
H23B H 1.0999 0.5956 -0.3099 0.099 Uiso 1 1 calc R . .
H23C H 1.1119 0.6539 -0.3330 0.099 Uiso 1 1 calc R . .
C24 C 1.3302(3) 0.6479(2) 0.3413(6) 0.0441(11) Uani 1 1 d . . .
H24A H 1.3943 0.6485 0.3734 0.066 Uiso 1 1 calc R . .
H24B H 1.2982 0.6222 0.4023 0.066 Uiso 1 1 calc R . .
H24C H 1.3024 0.6800 0.3639 0.066 Uiso 1 1 calc R . .
N1 N 0.4620(2) 0.67961(10) 1.0316(5) 0.0303(6) Uani 1 1 d . . .
N2 N 1.12788(19) 0.66554(9) 0.2121(4) 0.0202(5) Uani 1 1 d . . .
N4 N 0.6718(2) 0.80517(9) 0.7873(4) 0.0213(6) Uani 1 1 d . . .
N5 N 0.73881(19) 0.72627(9) 0.7164(4) 0.0187(5) Uani 1 1 d . . .
N6 N 0.87095(18) 0.72368(8) 0.5573(4) 0.0184(5) Uani 1 1 d . . .
N7 N 0.94389(19) 0.80008(9) 0.4733(4) 0.0179(5) Uani 1 1 d . . .
N8 N 0.87896(17) 0.87583(8) 0.5429(5) 0.0212(5) Uani 1 1 d . . .
N9 N 0.7399(2) 0.87854(10) 0.7017(4) 0.0228(6) Uani 1 1 d . . .
N10 N 1.2943(3) 0.66847(16) -0.1996(5) 0.0396(9) Uani 1 1 d . . .
O1 O 1.2547(2) 0.69526(9) -0.0968(4) 0.0316(6) Uani 1 1 d . . .
O2 O 1.3358(3) 0.68559(16) -0.3136(4) 0.0677(13) Uani 1 1 d . . .
O3 O 1.2893(2) 0.62196(12) -0.1746(4) 0.0376(7) Uani 1 1 d . . .
O4 O 1.08719(19) 0.63394(8) -0.1034(4) 0.0257(5) Uani 1 1 d . . .
O5 O 1.32368(17) 0.63767(9) 0.1742(3) 0.0230(5) Uani 1 1 d . . .

loop_
_atom_site_aniso_label
_atom_site_aniso_U_11
_atom_site_aniso_U_22
_atom_site_aniso_U_33
_atom_site_aniso_U_23
_atom_site_aniso_U_13
_atom_site_aniso_U_12
Co1 0.02031(17) 0.00886(14) 0.0238(2) -0.0006(2) 0.0048(2) -0.00052(12)
C1 0.0213(14) 0.0150(12) 0.0273(17) -0.0011(12) 0.0107(13) -0.0038(10)
C1A 0.055(6) 0.056(6) 0.044(7) -0.001(5) -0.013(5) -0.004(5)
C2A 0.070(9) 0.079(9) 0.075(9) -0.034(7) -0.029(8) 0.038(8)
C3A 0.088(12) 0.044(7) 0.155(19) -0.006(9) 0.013(13) -0.011(7)
C4A 0.089(11) 0.086(12) 0.095(13) 0.019(10) -0.002(10) -0.045(9)
C5A 0.080(9) 0.035(5) 0.070(8) -0.008(6) -0.008(7) 0.010(5)
C6A 0.119(11) 0.017(4) 0.084(9) -0.013(5) -0.050(9) 0.000(5)
O1A 0.116(9) 0.056(5) 0.082(7) -0.008(5) 0.008(6) 0.035(6)
O2A 0.131(10) 0.049(5) 0.074(6) 0.006(5) 0.004(6) 0.009(5)
N1A 0.154(13) 0.041(5) 0.058(6) -0.008(5) -0.024(8) 0.028(7)
O1W 0.044(7) 0.23(2) 0.58(6) -0.14(3) 0.083(16) -0.019(10)
C2 0.057(3) 0.0187(16) 0.082(4) -0.015(2) 0.048(3) -0.0113(17)
C3 0.054(3) 0.0196(17) 0.102(4) -0.008(2) 0.049(3) -0.0123(17)
C4 0.0225(15) 0.0163(13) 0.037(2) -0.0021(13) 0.0115(14) -0.0019(11)
C5 0.0202(13) 0.0226(12) 0.0357(17) -0.0041(18) 0.0114(19) -0.0010(10)
C6 0.0186(12) 0.0161(14) 0.0241(15) 0.0006(12) 0.0032(14) -0.0008(11)
C7 0.0203(13) 0.0137(11) 0.0214(15) -0.0046(11) 0.0018(12) 0.0027(10)
C8 0.0282(16) 0.0123(14) 0.045(2) -0.0095(13) 0.0138(16) -0.0035(11)
C9 0.0264(16) 0.0135(12) 0.0356(19) -0.0058(13) 0.0127(15) -0.0041(11)
C10 0.0229(14) 0.0148(12) 0.0264(16) 0.0011(12) 0.0081(13) 0.0002(10)
C11 0.0238(15) 0.0117(11) 0.0322(19) -0.0010(12) 0.0092(14) 0.0012(10)
C12 0.0178(12) 0.0131(11) 0.0191(13) -0.0019(10) 0.0029(11) -0.0012(9)
N3 0.0246(13) 0.0100(10) 0.0328(16) -0.0001(9) 0.0019(11) 0.0000(8)
C13 0.0261(15) 0.0088(11) 0.0344(19) 0.0009(12) 0.0046(14) 0.0016(10)
C15A 0.035(5) 0.021(5) 0.101(15) 0.016(9) 0.037(10) 0.009(4)
C14A 0.024(5) 0.007(3) 0.109(13) -0.001(6) 0.022(6) -0.006(3)
C16A 0.013(3) 0.007(3) 0.062(7) 0.004(5) 0.002(4) 0.000(2)
C17A 0.020(3) 0.0143(14) 0.047(5) 0.015(4) 0.002(3) 0.0004(18)
C15B 0.080(14) 0.011(3) 0.057(9) 0.006(6) 0.057(10) 0.012(6)
C14B 0.035(6) 0.013(3) 0.055(7) -0.001(4) 0.031(5) -0.005(4)
C16B 0.037(6) 0.017(3) 0.032(5) 0.000(4) 0.008(4) 0.012(4)
C17B 0.020(3) 0.0143(14) 0.047(5) 0.015(4) 0.002(3) 0.0004(18)
C18 0.0220(14) 0.0087(11) 0.0291(18) 0.0008(11) 0.0033(13) 0.0004(9)
C19 0.0187(13) 0.0143(12) 0.0230(16) -0.0007(11) 0.0029(12) 0.0007(10)
C20 0.0182(12) 0.0097(10) 0.0191(15) -0.0004(10) 0.0014(11) 0.0007(9)
C21 0.0166(12) 0.0102(11) 0.0210(15) -0.0005(10) 0.0028(11) 0.0013(8)
C22 0.0170(11) 0.0130(10) 0.0233(15) -0.0004(13) 0.0024(14) 0.0000(8)
C23 0.058(4) 0.098(5) 0.043(3) -0.032(3) -0.017(3) 0.031(3)
C24 0.037(2) 0.064(3) 0.032(2) 0.000(2) 0.0039(19) -0.012(2)
N1 0.0277(13) 0.0229(12) 0.0405(17) -0.0015(17) 0.0128(18) -0.0080(10)
N2 0.0222(12) 0.0126(10) 0.0258(14) -0.0022(10) 0.0038(12) 0.0013(9)
N4 0.0192(12) 0.0143(10) 0.0303(16) -0.0009(10) 0.0069(12) 0.0000(9)
N5 0.0194(11) 0.0126(10) 0.0240(14) -0.0026(10) 0.0042(11) -0.0008(9)
N6 0.0193(10) 0.0121(9) 0.0238(15) -0.0010(10) 0.0059(11) -0.0014(7)
N7 0.0186(12) 0.0108(9) 0.0244(13) -0.0002(9) 0.0034(10) 0.0012(8)
N8 0.0217(11) 0.0126(9) 0.0294(14) 0.0057(13) 0.0033(16) 0.0012(7)
N9 0.0206(12) 0.0111(10) 0.0366(17) 0.0014(11) 0.0089(13) 0.0014(9)
N10 0.047(2) 0.042(2) 0.0296(19) 0.0043(16) 0.0035(16) -0.0206(17)
O1 0.0374(15) 0.0194(11) 0.0380(16) 0.0081(11) -0.0027(14) -0.0059(10)
O2 0.093(3) 0.078(3) 0.0328(19) 0.0036(18) 0.020(2) -0.050(3)
O3 0.0425(18) 0.0343(15) 0.0360(18) -0.0078(13) 0.0225(14) -0.0078(12)
O4 0.0277(13) 0.0191(11) 0.0302(14) -0.0025(10) -0.0037(12) 0.0041(8)
O5 0.0195(11) 0.0226(11) 0.0268(14) 0.0015(9) 0.0051(10) -0.0072(8)

loop_
_atom_type_symbol
_atom_type_description
_atom_type_scat_dispersion_real
_atom_type_scat_dispersion_imag
_atom_type_scat_source
C C 0.0033 0.0016 'International Tables Vol C Tables 4.2.6.8 and 6.1.1.4'
H H 0.0000 0.0000 'International Tables Vol C Tables 4.2.6.8 and 6.1.1.4'
N N 0.0061 0.0033 'International Tables Vol C Tables 4.2.6.8 and 6.1.1.4'
O O 0.0106 0.0060 'International Tables Vol C Tables 4.2.6.8 and 6.1.1.4'
Co Co 0.3494 0.9721 'International Tables Vol C Tables 4.2.6.8 and 6.1.1.4'

loop_
_geom_angle_atom_site_label_1
_geom_angle_atom_site_label_2
_geom_angle_atom_site_label_3
_geom_angle
_geom_angle_site_symmetry_1
_geom_angle_site_symmetry_3
O5 Co1 N2 92.62(11) . .
O5 Co1 N3 93.66(11) . 4_744
N2 Co1 N3 103.13(11) . 4_744
O5 Co1 O4 173.47(9) . .
N2 Co1 O4 83.75(11) . .
N3 Co1 O4 92.45(11) 4_744 .
O5 Co1 O3 90.30(13) . .
N2 Co1 O3 160.17(12) . .
N3 Co1 O3 96.25(13) 4_744 .
O4 Co1 O3 91.31(13) . .
O5 Co1 O1 87.64(11) . .
N2 Co1 O1 100.40(11) . .
N3 Co1 O1 156.35(12) 4_744 .
O4 Co1 O1 87.68(11) . .
O3 Co1 O1 60.11(12) . .
C2 C1 C4 117.5(3) . .
C2 C1 C6 120.7(3) . .
C4 C1 C6 121.8(3) . .
C2A C1A C6A 116.7(12) . .
C2A C1A N1A 121.5(11) . .
C6A C1A N1A 121.6(11) . .
C3A C2A C1A 119.4(14) . .
C3A C2A H2AA 120.3 . .
C1A C2A H2AA 120.3 . .
C2A C3A C4A 126.3(15) . .
C2A C3A H3AA 116.8 . .
C4A C3A H3AA 116.8 . .
C5A C4A C3A 119.6(15) . .
C5A C4A H4AA 120.2 . .
C3A C4A H4AA 120.2 . .
C4A C5A C6A 117.4(14) . .
C4A C5A H5AA 121.3 . .
C6A C5A H5AA 121.3 . .
C5A C6A C1A 119.2(10) . .
C5A C6A H6AA 120.4 . .
C1A C6A H6AA 120.4 . .
N1A O1A O2A 118.3(12) . 2_775
N1A O2A O1A 98.0(11) . 2_775
O1A N1A O2A 129.9(16) . .
O1A N1A C1A 114.6(12) . .
O2A N1A C1A 115.3(12) . .
C3 C2 C1 119.5(4) . .
C3 C2 H2A 120.3 . .
C1 C2 H2A 120.3 . .
N1 C3 C2 123.0(4) . .
N1 C3 H3 118.5 . .
C2 C3 H3 118.5 . .
C5 C4 C1 119.5(3) . .
C5 C4 H4A 120.3 . .
C1 C4 H4A 120.3 . .
N1 C5 C4 122.8(3) . .
N1 C5 H5A 118.6 . .
C4 C5 H5A 118.6 . .
N5 C6 N4 129.6(3) . .
N5 C6 C1 115.0(3) . .
N4 C6 C1 115.4(3) . .
C8 C7 C10 116.7(3) . .
C8 C7 C12 122.2(3) . .
C10 C7 C12 121.0(3) . .
C9 C8 C7 120.0(3) . .
C9 C8 H8 120.0 . .
C7 C8 H8 120.0 . .
N2 C9 C8 122.9(3) . .
N2 C9 H9 118.6 . .
C8 C9 H9 118.6 . .
C11 C10 C7 120.3(3) . .
C11 C10 H10A 119.9 . .
C7 C10 H10A 119.9 . .
N2 C11 C10 122.5(3) . .
N2 C11 H11A 118.7 . .
C10 C11 H11A 118.7 . .
N6 C12 N7 129.4(3) . .
N6 C12 C7 114.5(3) . .
N7 C12 C7 116.1(3) . .
C15A N3 C15B 26.3(13) . .
C15A N3 C17A 114.8(9) . .
C15B N3 C17A 108.6(9) . .
C15A N3 C17B 110.8(9) . .
C15B N3 C17B 117.9(8) . .
C17A N3 C17B 27.2(4) . .
C15A N3 Co1 117.3(8) . 4_755
C15B N3 Co1 122.3(7) . 4_755
C17A N3 Co1 127.0(4) . 4_755
C17B N3 Co1 118.7(4) . 4_755
C16A C13 C14B 109.4(7) . .
C16A C13 C14A 119.8(7) . .
C14B C13 C14A 28.1(7) . .
C16A C13 C16B 25.4(5) . .
C14B C13 C16B 115.9(7) . .
C14A C13 C16B 113.0(8) . .
C16A C13 C18 121.9(5) . .
C14B C13 C18 122.6(5) . .
C14A C13 C18 118.3(5) . .
C16B C13 C18 121.5(5) . .
N3 C15A C14A 125.4(15) . .
N3 C15A H15A 117.3 . .
C14A C15A H15A 117.3 . .
C13 C14A C15A 115.8(11) . .
C13 C14A H14A 122.1 . .
C15A C14A H14A 122.1 . .
C13 C16A C17A 120.6(9) . .
C13 C16A H16A 119.7 . .
C17A C16A H16A 119.7 . .
N3 C17A C16A 123.4(8) . .
N3 C17A H17A 118.3 . .
C16A C17A H17A 118.3 . .
C14B C15B N3 123.0(13) . .
C14B C15B H15B 118.5 . .
N3 C15B H15B 118.5 . .
C15B C14B C13 121.7(11) . .
C15B C14B H14B 119.2 . .
C13 C14B H14B 119.2 . .
C17B C16B C13 120.3(9) . .
C17B C16B H16B 119.8 . .
C13 C16B H16B 119.8 . .
C16B C17B N3 121.0(9) . .
C16B C17B H17B 119.5 . .
N3 C17B H17B 119.5 . .
N8 C18 N9 129.0(3) . .
N8 C18 C13 115.2(3) . .
N9 C18 C13 115.8(3) . .
N4 C19 N9 120.2(3) . .
N4 C19 C21 119.9(3) . .
N9 C19 C21 119.9(3) . .
N5 C20 N6 119.9(3) . .
N5 C20 C21 120.4(3) . .
N6 C20 C21 119.6(3) . .
C20 C21 C19 119.8(3) . .
C20 C21 C22 120.3(3) . .
C19 C21 C22 119.9(3) . .
N8 C22 N7 119.6(3) . .
N8 C22 C21 120.2(3) . .
N7 C22 C21 120.2(2) . .
O4 C23 H23A 109.5 . .
O4 C23 H23B 109.5 . .
H23A C23 H23B 109.5 . .
O4 C23 H23C 109.5 . .
H23A C23 H23C 109.5 . .
H23B C23 H23C 109.5 . .
O5 C24 H24A 109.5 . .
O5 C24 H24B 109.5 . .
H24A C24 H24B 109.5 . .
O5 C24 H24C 109.5 . .
H24A C24 H24C 109.5 . .
H24B C24 H24C 109.5 . .
C3 N1 C5 117.7(3) . .
C9 N2 C11 117.6(3) . .
C9 N2 Co1 117.4(2) . .
C11 N2 Co1 124.0(2) . .
C19 N4 C6 115.4(3) . .
C6 N5 C20 114.9(3) . .
C12 N6 C20 115.6(2) . .
C12 N7 C22 114.9(3) . .
C18 N8 C22 115.4(3) . .
C18 N9 C19 115.5(3) . .
O2 N10 O1 122.4(4) . .
O2 N10 O3 122.0(5) . .
O1 N10 O3 115.6(3) . .
N10 O1 Co1 91.7(2) . .
N10 O3 Co1 92.6(2) . .
C23 O4 Co1 128.4(3) . .
C24 O5 Co1 128.0(3) . .

loop_
_geom_bond_atom_site_label_1
_geom_bond_atom_site_label_2
_geom_bond_distance
_geom_bond_site_symmetry_2
Co1 O5 2.048(3) .
Co1 N2 2.088(3) .
Co1 N3 2.094(3) 4_744
Co1 O4 2.127(3) .
Co1 O3 2.130(3) .
Co1 O1 2.161(3) .
C1 C2 1.384(5) .
C1 C4 1.389(5) .
C1 C6 1.498(5) .
C1A C2A 1.39(2) .
C1A C6A 1.50(2) .
C1A N1A 1.517(19) .
C2A C3A 1.11(2) .
C2A H2AA 0.9500 .
C3A C4A 1.45(3) .
C3A H3AA 0.9500 .
C4A C5A 1.30(2) .
C4A H4AA 0.9500 .
C5A C6A 1.33(2) .
C5A H5AA 0.9500 .
C6A H6AA 0.9500 .
O1A N1A 1.205(14) .
O1A O2A 1.786(18) 2_775
O2A N1A 1.222(13) .
O2A O1A 1.786(18) 2_775
C2 C3 1.378(6) .
C2 H2A 0.9500 .
C3 N1 1.335(5) .
C3 H3 0.9500 .
C4 C5 1.380(4) .
C4 H4A 0.9500 .
C5 N1 1.337(4) .
C5 H5A 0.9500 .
C6 N5 1.338(4) .
C6 N4 1.344(4) .
C7 C8 1.390(5) .
C7 C10 1.403(4) .
C7 C12 1.488(4) .
C8 C9 1.376(5) .
C8 H8 0.9500 .
C9 N2 1.338(4) .
C9 H9 0.9500 .
C10 C11 1.360(5) .
C10 H10A 0.9500 .
C11 N2 1.358(4) .
C11 H11A 0.9500 .
C12 N6 1.339(4) .
C12 N7 1.352(4) .
N3 C15A 1.33(2) .
N3 C15B 1.339(18) .
N3 C17A 1.340(10) .
N3 C17B 1.379(11) .
N3 Co1 2.094(3) 4_755
C13 C16A 1.309(10) .
C13 C14B 1.382(12) .
C13 C14A 1.396(13) .
C13 C16B 1.419(13) .
C13 C18 1.490(4) .
C15A C14A 1.41(2) .
C15A H15A 0.9500 .
C14A H14A 0.9500 .
C16A C17A 1.388(13) .
C16A H16A 0.9500 .
C17A H17A 0.9500 .
C15B C14B 1.34(2) .
C15B H15B 0.9500 .
C14B H14B 0.9500 .
C16B C17B 1.367(15) .
C16B H16B 0.9500 .
C17B H17B 0.9500 .
C18 N8 1.346(4) .
C18 N9 1.347(4) .
C19 N4 1.343(4) .
C19 N9 1.351(4) .
C19 C21 1.403(4) .
C20 N5 1.348(4) .
C20 N6 1.363(4) .
C20 C21 1.396(4) .
C21 C22 1.406(4) .
C22 N8 1.347(3) .
C22 N7 1.355(4) .
C23 O4 1.458(6) .
C23 H23A 0.9800 .
C23 H23B 0.9800 .
C23 H23C 0.9800 .
C24 O5 1.414(5) .
C24 H24A 0.9800 .
C24 H24B 0.9800 .
C24 H24C 0.9800 .
N10 O2 1.216(5) .
N10 O1 1.261(5) .
N10 O3 1.280(5) .
